data_7016354
loop_
_publ_author_name
'Wicker, Benjamin F.'
'Pink, Maren'
'Mindiola, Daniel J.'

_publ_section_title
;
 Isocyanide insertion and cyclization reactions to form indolines using
 pincer-type complexes of scandium.
;
_journal_issue 35
_journal_name_full 'Dalton transactions (Cambridge, England : 2003)'
_journal_page_first 9020
_journal_page_last 9025
_journal_paper_doi 10.1039/c1dt10287g
_journal_volume 40
_journal_year 2011
_chemical_formula_moiety 'C74 H97 N6 P2 Sc, 2.5(C5 H12)'
_chemical_formula_sum 'C86.5 H127 N6 P2 Sc'
_chemical_formula_weight 1357.84
_space_group_IT_number 2
_symmetry_cell_setting triclinic
_symmetry_Int_Tables_number 2
_symmetry_space_group_name_Hall '-P 1'
_symmetry_space_group_name_H-M 'P -1'
_atom_sites_solution_hydrogens geom
_atom_sites_solution_primary direct
_atom_sites_solution_secondary difmap
_audit_creation_method SHELXL-97
_cell_angle_alpha 86.436(2)
_cell_angle_beta 70.6750(10)
_cell_angle_gamma 65.6990(10)
_cell_formula_units_Z 2
_cell_length_a 14.4984(8)
_cell_length_b 15.6478(9)
_cell_length_c 20.5567(12)
_cell_measurement_reflns_used 1859
_cell_measurement_temperature 150(2)
_cell_measurement_theta_max 29.57
_cell_measurement_theta_min 1.43
_cell_volume 3996.1(4)
_computing_cell_refinement 'Bruker APEX 2 (2009)'
_computing_data_collection 'Bruker APEX 2 (2009)'
_computing_data_reduction 'Bruker APEX 2 (2009)'
_computing_molecular_graphics 'Diamond 3.2d (2010)'
_computing_publication_material 'WinGX (2005)'
_computing_structure_refinement 'SHELXL-97 (Sheldrick, 2008)'
_computing_structure_solution 'SHELXS-97 (Sheldrick, 2008)'
_diffrn_ambient_temperature 150(2)
_diffrn_detector_area_resol_mean 83.33
_diffrn_measured_fraction_theta_full 0.997
_diffrn_measured_fraction_theta_max 0.997
_diffrn_measurement_device_type kappa
_diffrn_measurement_method 'phi and omega scans'
_diffrn_radiation_monochromator graphite
_diffrn_radiation_probe x-ray
_diffrn_radiation_type MoK\a
_diffrn_radiation_wavelength 0.71073
_diffrn_reflns_av_R_equivalents 0.0390
_diffrn_reflns_av_sigmaI/netI 0.0456
_diffrn_reflns_limit_h_max 20
_diffrn_reflns_limit_h_min -20
_diffrn_reflns_limit_k_max 21
_diffrn_reflns_limit_k_min -20
_diffrn_reflns_limit_l_max 28
_diffrn_reflns_limit_l_min -22
_diffrn_reflns_number 81527
_diffrn_reflns_theta_full 29.57
_diffrn_reflns_theta_max 29.57
_diffrn_reflns_theta_min 1.43
_diffrn_source 'fine-focus sealed tube'
_diffrn_source_type 'Bruker APEX II Kappa Duo'
_exptl_absorpt_coefficient_mu 0.179
_exptl_absorpt_correction_T_max 0.9737
_exptl_absorpt_correction_T_min 0.9651
_exptl_absorpt_correction_type multi-scan
_exptl_absorpt_process_details 'SADABS (R. Blessing, 1995)'
_exptl_crystal_colour brown
_exptl_crystal_density_diffrn 1.128
_exptl_crystal_density_method 'not measured'
_exptl_crystal_description block
_exptl_crystal_F_000 1478
_exptl_crystal_size_max 0.20
_exptl_crystal_size_mid 0.20
_exptl_crystal_size_min 0.15
_refine_diff_density_max 0.865
_refine_diff_density_min -0.618
_refine_diff_density_rms 0.060
_refine_ls_extinction_method none
_refine_ls_goodness_of_fit_ref 1.175
_refine_ls_hydrogen_treatment constr
_refine_ls_matrix_type full
_refine_ls_number_parameters 903
_refine_ls_number_reflns 22328
_refine_ls_number_restraints 51
_refine_ls_restrained_S_all 1.176
_refine_ls_R_factor_all 0.0809
_refine_ls_R_factor_gt 0.0547
_refine_ls_shift/su_max 0.002
_refine_ls_shift/su_mean 0.000
_refine_ls_structure_factor_coef Fsqd
_refine_ls_weighting_details 'calc w=1/[\s^2^(Fo^2^)+(0.1000P)^2^+0.0000P] where P=(Fo^2^+2Fc^2^)/3'
_refine_ls_weighting_scheme calc
_refine_ls_wR_factor_gt 0.1600
_refine_ls_wR_factor_ref 0.1791
_reflns_number_gt 16314
_reflns_number_total 22328
_reflns_threshold_expression >2sigma(I)
_cod_data_source_file c1dt10287g.txt
_cod_data_source_block 10052
_cod_original_formula_sum 'C86.50 H127 N6 P2 Sc'
_cod_database_code 7016354

loop_
_symmetry_equiv_pos_as_xyz
'x, y, z'
'-x, -y, -z'

loop_
_atom_site_label
_atom_site_type_symbol
_atom_site_fract_x
_atom_site_fract_y
_atom_site_fract_z
_atom_site_U_iso_or_equiv
_atom_site_adp_type
_atom_site_occupancy
_atom_site_symmetry_multiplicity
_atom_site_calc_flag
_atom_site_refinement_flags
_atom_site_disorder_assembly
_atom_site_disorder_group
Sc1 Sc 0.90963(2) 0.23484(2) 0.282602(15) 0.01542(8) Uani 1 1 d . . .
P1 P 0.90011(3) 0.41455(3) 0.32145(2) 0.01905(10) Uani 1 1 d . . .
P2 P 1.28419(4) 0.15252(3) 0.23809(3) 0.02648(11) Uani 1 1 d . . .
N1 N 1.05273(10) 0.25153(9) 0.21579(7) 0.0179(3) Uani 1 1 d . . .
N2 N 0.95816(11) 0.09342(9) 0.26004(7) 0.0209(3) Uani 1 1 d . . .
H2 H 1.0182 0.0784 0.2247 0.025 Uiso 1 1 calc R . .
N3 N 0.80586(11) 0.27986(9) 0.20315(7) 0.0180(3) Uani 1 1 d . . .
N4 N 0.73323(10) 0.31287(9) 0.34062(7) 0.0169(3) Uani 1 1 d . . .
N5 N 0.88257(10) 0.22846(9) 0.40267(7) 0.0178(3) Uani 1 1 d . . .
N6 N 0.68925(12) 0.37091(10) 0.55876(7) 0.0236(3) Uani 1 1 d . . .
C1 C 0.95200(14) 0.41700(12) 0.39262(9) 0.0243(4) Uani 1 1 d . . .
H1 H 0.9074 0.3987 0.4347 0.029 Uiso 1 1 calc R . .
C2 C 1.06726(15) 0.34223(14) 0.37466(11) 0.0326(4) Uani 1 1 d . . .
H2A H 1.0895 0.3345 0.4156 0.049 Uiso 1 1 calc R . .
H2B H 1.1151 0.3620 0.3373 0.049 Uiso 1 1 calc R . .
H2C H 1.0711 0.2823 0.3596 0.049 Uiso 1 1 calc R . .
C3 C 0.94670(17) 0.51214(14) 0.41220(11) 0.0334(4) Uani 1 1 d . . .
H3A H 0.9788 0.5052 0.4484 0.050 Uiso 1 1 calc R . .
H3B H 0.8715 0.5580 0.4293 0.050 Uiso 1 1 calc R . .
H3C H 0.9863 0.5341 0.3714 0.050 Uiso 1 1 calc R . .
C4 C 0.78902(14) 0.53375(12) 0.33349(9) 0.0238(4) Uani 1 1 d . . .
H4 H 0.8182 0.5808 0.3361 0.029 Uiso 1 1 calc R . .
C5 C 0.69692(15) 0.54686(13) 0.40191(10) 0.0310(4) Uani 1 1 d . . .
H5A H 0.6510 0.6141 0.4144 0.047 Uiso 1 1 calc R . .
H5B H 0.7269 0.5202 0.4386 0.047 Uiso 1 1 calc R . .
H5C H 0.6543 0.5146 0.3963 0.047 Uiso 1 1 calc R . .
C6 C 0.74749(15) 0.55355(13) 0.27269(10) 0.0317(4) Uani 1 1 d . . .
H6A H 0.6907 0.6175 0.2801 0.048 Uiso 1 1 calc R . .
H6B H 0.7185 0.5082 0.2689 0.048 Uiso 1 1 calc R . .
H6C H 0.8065 0.5476 0.2300 0.048 Uiso 1 1 calc R . .
C7 C 1.00286(13) 0.41928(11) 0.24352(9) 0.0200(3) Uani 1 1 d . . .
C8 C 1.02112(14) 0.49999(12) 0.22708(9) 0.0245(4) Uani 1 1 d . . .
H8 H 0.9789 0.5546 0.2587 0.029 Uiso 1 1 calc R . .
C9 C 1.09869(15) 0.50433(13) 0.16620(10) 0.0265(4) Uani 1 1 d . . .
C10 C 1.11985(18) 0.59183(14) 0.15241(11) 0.0350(4) Uani 1 1 d . . .
H10A H 1.1643 0.5874 0.1039 0.053 Uiso 1 1 calc R . .
H10B H 1.1575 0.5975 0.1825 0.053 Uiso 1 1 calc R . .
H10C H 1.0514 0.6473 0.1618 0.053 Uiso 1 1 calc R . .
C11 C 1.15414(15) 0.42447(13) 0.12023(10) 0.0283(4) Uani 1 1 d . . .
H11 H 1.2050 0.4256 0.0772 0.034 Uiso 1 1 calc R . .
C12 C 1.13829(14) 0.34326(12) 0.13458(9) 0.0252(4) Uani 1 1 d . . .
H12 H 1.1777 0.2908 0.1009 0.030 Uiso 1 1 calc R . .
C13 C 1.06485(13) 0.33574(11) 0.19804(8) 0.0194(3) Uani 1 1 d . . .
C14 C 1.13601(12) 0.17343(11) 0.16717(9) 0.0198(3) Uani 1 1 d . . .
C15 C 1.11080(14) 0.14662(12) 0.11430(9) 0.0233(3) Uani 1 1 d . . .
H15 H 1.0387 0.1756 0.1148 0.028 Uiso 1 1 calc R . .
C16 C 1.18730(15) 0.07893(13) 0.06077(9) 0.0278(4) Uani 1 1 d . . .
H16 H 1.1666 0.0616 0.0261 0.033 Uiso 1 1 calc R . .
C17 C 1.29343(14) 0.03666(13) 0.05776(10) 0.0286(4) Uani 1 1 d . . .
C18 C 1.37871(16) -0.03405(16) -0.00134(11) 0.0399(5) Uani 1 1 d . . .
H18A H 1.3795 -0.0055 -0.0452 0.060 Uiso 1 1 calc R . .
H18B H 1.3630 -0.0893 -0.0012 0.060 Uiso 1 1 calc R . .
H18C H 1.4491 -0.0532 0.0040 0.060 Uiso 1 1 calc R . .
C19 C 1.31894(14) 0.06171(13) 0.11104(10) 0.0287(4) Uani 1 1 d . . .
H19 H 1.3915 0.0323 0.1096 0.034 Uiso 1 1 calc R . .
C20 C 1.24332(13) 0.12831(12) 0.16714(9) 0.0226(3) Uani 1 1 d . . .
C21 C 1.41225(16) 0.04588(14) 0.22815(12) 0.0354(4) Uani 1 1 d . . .
H21 H 1.4645 0.0404 0.1807 0.043 Uiso 1 1 calc R . .
C22 C 1.4606(2) 0.05464(19) 0.28192(17) 0.0618(8) Uani 1 1 d . . .
H22A H 1.5227 -0.0044 0.2800 0.093 Uiso 1 1 calc R . .
H22B H 1.4065 0.0677 0.3282 0.093 Uiso 1 1 calc R . .
H22C H 1.4836 0.1062 0.2720 0.093 Uiso 1 1 calc R . .
C23 C 1.39245(18) -0.04327(15) 0.23841(13) 0.0435(5) Uani 1 1 d . . .
H23A H 1.4608 -0.0981 0.2314 0.065 Uiso 1 1 calc R . .
H23B H 1.3603 -0.0496 0.2049 0.065 Uiso 1 1 calc R . .
H23C H 1.3435 -0.0394 0.2855 0.065 Uiso 1 1 calc R . .
C24 C 1.33118(15) 0.24643(14) 0.20373(11) 0.0335(4) Uani 1 1 d . . .
H24 H 1.2659 0.3012 0.2006 0.040 Uiso 1 1 calc R . .
C25 C 1.41336(19) 0.22494(17) 0.13067(13) 0.0456(6) Uani 1 1 d . . .
H25A H 1.4232 0.2820 0.1149 0.068 Uiso 1 1 calc R . .
H25B H 1.3875 0.2035 0.0993 0.068 Uiso 1 1 calc R . .
H25C H 1.4821 0.1756 0.1310 0.068 Uiso 1 1 calc R . .
C26 C 1.36834(19) 0.28249(16) 0.25363(14) 0.0474(6) Uani 1 1 d . . .
H26A H 1.3725 0.3421 0.2395 0.071 Uiso 1 1 calc R . .
H26B H 1.4393 0.2361 0.2527 0.071 Uiso 1 1 calc R . .
H26C H 1.3169 0.2923 0.3006 0.071 Uiso 1 1 calc R . .
C27 C 0.94752(14) 0.00818(11) 0.27040(9) 0.0211(3) Uani 1 1 d . . .
C28 C 0.84705(15) 0.00744(12) 0.31184(10) 0.0274(4) Uani 1 1 d . . .
C29 C 0.83363(18) -0.07591(14) 0.31681(12) 0.0372(5) Uani 1 1 d . . .
H29 H 0.7655 -0.0746 0.3434 0.045 Uiso 1 1 calc R . .
C30 C 0.91567(19) -0.16019(14) 0.28451(12) 0.0406(5) Uani 1 1 d . . .
H30 H 0.9043 -0.2161 0.2875 0.049 Uiso 1 1 calc R . .
C31 C 1.01480(17) -0.16140(13) 0.24761(11) 0.0342(4) Uani 1 1 d . . .
H31 H 1.0726 -0.2198 0.2266 0.041 Uiso 1 1 calc R . .
C32 C 1.03340(14) -0.08005(12) 0.24003(9) 0.0244(4) Uani 1 1 d . . .
C33 C 0.75533(15) 0.09488(13) 0.35509(11) 0.0322(4) Uani 1 1 d . . .
H33 H 0.7771 0.1483 0.3429 0.039 Uiso 1 1 calc R . .
C34 C 0.7401(2) 0.08297(18) 0.43130(12) 0.0486(6) Uani 1 1 d . . .
H34A H 0.7147 0.0333 0.4457 0.073 Uiso 1 1 calc R . .
H34B H 0.6870 0.1423 0.4586 0.073 Uiso 1 1 calc R . .
H34C H 0.8087 0.0656 0.4388 0.073 Uiso 1 1 calc R . .
C35 C 0.65011(17) 0.12223(17) 0.34217(12) 0.0457(6) Uani 1 1 d . . .
H35A H 0.6589 0.1382 0.2943 0.069 Uiso 1 1 calc R . .
H35B H 0.5942 0.1768 0.3738 0.069 Uiso 1 1 calc R . .
H35C H 0.6291 0.0694 0.3501 0.069 Uiso 1 1 calc R . .
C36 C 1.14858(14) -0.09279(12) 0.20040(10) 0.0270(4) Uani 1 1 d . . .
H36 H 1.1511 -0.0298 0.1996 0.032 Uiso 1 1 calc R . .
C37 C 1.22408(18) -0.15696(15) 0.23728(13) 0.0444(5) Uani 1 1 d . . .
H37A H 1.2180 -0.2173 0.2420 0.067 Uiso 1 1 calc R . .
H37B H 1.2044 -0.1271 0.2833 0.067 Uiso 1 1 calc R . .
H37C H 1.2982 -0.1676 0.2103 0.067 Uiso 1 1 calc R . .
C38 C 1.18749(19) -0.13383(17) 0.12597(12) 0.0445(5) Uani 1 1 d . . .
H38A H 1.2622 -0.1428 0.1031 0.067 Uiso 1 1 calc R . .
H38B H 1.1424 -0.0905 0.1012 0.067 Uiso 1 1 calc R . .
H38C H 1.1829 -0.1946 0.1258 0.067 Uiso 1 1 calc R . .
C39 C 0.84219(13) 0.25897(12) 0.12891(8) 0.0199(3) Uani 1 1 d . . .
C40 C 0.87005(14) 0.32336(12) 0.08523(9) 0.0234(3) Uani 1 1 d . . .
C41 C 0.91480(16) 0.29803(15) 0.01393(10) 0.0328(4) Uani 1 1 d . . .
H41 H 0.9362 0.3397 -0.0165 0.039 Uiso 1 1 calc R . .
C42 C 0.92828(17) 0.21289(15) -0.01287(10) 0.0359(5) Uani 1 1 d . . .
H42 H 0.9594 0.1962 -0.0613 0.043 Uiso 1 1 calc R . .
C43 C 0.89630(16) 0.15258(14) 0.03119(10) 0.0312(4) Uani 1 1 d . . .
H43 H 0.9047 0.0949 0.0123 0.037 Uiso 1 1 calc R . .
C44 C 0.85201(13) 0.17384(12) 0.10265(9) 0.0224(3) Uani 1 1 d . . .
C45 C 0.84834(15) 0.41925(13) 0.11353(10) 0.0279(4) Uani 1 1 d . . .
H45 H 0.8555 0.4131 0.1605 0.033 Uiso 1 1 calc R . .
C46 C 0.92535(19) 0.46032(16) 0.06919(12) 0.0403(5) Uani 1 1 d . . .
H46A H 0.9995 0.4131 0.0585 0.060 Uiso 1 1 calc R . .
H46B H 0.9157 0.5160 0.0946 0.060 Uiso 1 1 calc R . .
H46C H 0.9102 0.4781 0.0261 0.060 Uiso 1 1 calc R . .
C47 C 0.73263(18) 0.48817(14) 0.12144(12) 0.0379(5) Uani 1 1 d . . .
H47A H 0.7238 0.4956 0.0759 0.057 Uiso 1 1 calc R . .
H47B H 0.7176 0.5494 0.1419 0.057 Uiso 1 1 calc R . .
H47C H 0.6826 0.4636 0.1515 0.057 Uiso 1 1 calc R . .
C48 C 0.81230(14) 0.10774(12) 0.14870(9) 0.0252(4) Uani 1 1 d . . .
H48 H 0.8085 0.1206 0.1968 0.030 Uiso 1 1 calc R . .
C49 C 0.69806(17) 0.12810(17) 0.15000(12) 0.0406(5) Uani 1 1 d . . .
H49A H 0.6490 0.1924 0.1705 0.061 Uiso 1 1 calc R . .
H49B H 0.6737 0.0833 0.1777 0.061 Uiso 1 1 calc R . .
H49C H 0.6990 0.1215 0.1027 0.061 Uiso 1 1 calc R . .
C50 C 0.88525(19) 0.00407(14) 0.12574(11) 0.0387(5) Uani 1 1 d . . .
H50A H 0.8793 -0.0128 0.0826 0.058 Uiso 1 1 calc R . .
H50B H 0.8635 -0.0346 0.1617 0.058 Uiso 1 1 calc R . .
H50C H 0.9598 -0.0070 0.1181 0.058 Uiso 1 1 calc R . .
C51 C 0.70387(13) 0.32146(11) 0.23359(8) 0.0197(3) Uani 1 1 d . . .
H51 H 0.6571 0.3376 0.2072 0.024 Uiso 1 1 calc R . .
C52 C 0.65936(13) 0.34414(11) 0.30813(8) 0.0191(3) Uani 1 1 d . . .
C53 C 0.55067(13) 0.39445(12) 0.34133(9) 0.0236(3) Uani 1 1 d . . .
H53 H 0.5017 0.4157 0.3164 0.028 Uiso 1 1 calc R . .
C54 C 0.51509(13) 0.41319(12) 0.41389(9) 0.0244(4) Uani 1 1 d . . .
H54 H 0.4408 0.4473 0.4387 0.029 Uiso 1 1 calc R . .
C55 C 0.58727(13) 0.38240(12) 0.44829(9) 0.0215(3) Uani 1 1 d . . .
H55 H 0.5632 0.3951 0.4971 0.026 Uiso 1 1 calc R . .
C56 C 0.69959(12) 0.33082(11) 0.41095(8) 0.0178(3) Uani 1 1 d . . .
C57 C 0.77840(13) 0.29405(11) 0.44254(8) 0.0186(3) Uani 1 1 d . . .
C58 C 0.77101(13) 0.30776(11) 0.51306(8) 0.0203(3) Uani 1 1 d . . .
C59 C 0.87296(14) 0.22799(12) 0.51966(9) 0.0233(3) Uani 1 1 d . . .
C60 C 0.93958(16) 0.24091(15) 0.55740(10) 0.0353(5) Uani 1 1 d . . .
H60 H 0.9073 0.2856 0.5964 0.042 Uiso 1 1 calc R . .
C61 C 1.04582(17) 0.18790(17) 0.53480(12) 0.0431(6) Uani 1 1 d . . .
H61 H 1.0877 0.1915 0.5607 0.052 Uiso 1 1 calc R . .
C62 C 1.09848(15) 0.12524(15) 0.47199(10) 0.0352(5) Uani 1 1 d . . .
H62 H 1.1713 0.0818 0.4622 0.042 Uiso 1 1 calc R . .
C63 C 1.04876(13) 0.12578(12) 0.42665(9) 0.0247(4) Uani 1 1 d . . .
C64 C 0.93770(13) 0.19238(11) 0.44481(9) 0.0205(3) Uani 1 1 d . . .
C65 C 0.83708(17) 0.15049(14) 0.55623(10) 0.0340(4) Uani 1 1 d . . .
H65A H 0.9007 0.0918 0.5518 0.051 Uiso 1 1 calc R . .
H65B H 0.7914 0.1400 0.5345 0.051 Uiso 1 1 calc R . .
H65C H 0.7967 0.1713 0.6053 0.051 Uiso 1 1 calc R . .
C66 C 1.10354(14) 0.06417(13) 0.36060(9) 0.0282(4) Uani 1 1 d . . .
H66A H 1.1139 0.1025 0.3215 0.042 Uiso 1 1 calc R . .
H66B H 1.0592 0.0329 0.3564 0.042 Uiso 1 1 calc R . .
H66C H 1.1735 0.0166 0.3605 0.042 Uiso 1 1 calc R . .
C67 C 0.68369(14) 0.38695(12) 0.62737(9) 0.0261(4) Uani 1 1 d . . .
C68 C 0.73216(16) 0.44231(13) 0.64106(10) 0.0311(4) Uani 1 1 d . . .
C69 C 0.79645(18) 0.47987(16) 0.58361(12) 0.0394(5) Uani 1 1 d . . .
H69A H 0.8086 0.5285 0.6029 0.059 Uiso 1 1 calc R . .
H69B H 0.7571 0.5072 0.5514 0.059 Uiso 1 1 calc R . .
H69C H 0.8657 0.4286 0.5589 0.059 Uiso 1 1 calc R . .
C70 C 0.71652(19) 0.46345(15) 0.70992(11) 0.0432(5) Uani 1 1 d . . .
H70 H 0.7519 0.4978 0.7199 0.052 Uiso 1 1 calc R . .
C71 C 0.6515(2) 0.43601(17) 0.76350(11) 0.0508(7) Uani 1 1 d . . .
H71 H 0.6414 0.4519 0.8100 0.061 Uiso 1 1 calc R . .
C72 C 0.60077(18) 0.38528(17) 0.74976(11) 0.0454(6) Uani 1 1 d . . .
H72 H 0.5547 0.3674 0.7871 0.054 Uiso 1 1 calc R . .
C73 C 0.61593(15) 0.35952(14) 0.68165(10) 0.0341(4) Uani 1 1 d . . .
C74 C 0.55992(18) 0.30496(18) 0.66699(13) 0.0469(6) Uani 1 1 d . . .
H74A H 0.5119 0.2960 0.7106 0.070 Uiso 1 1 calc R . .
H74B H 0.6133 0.2435 0.6431 0.070 Uiso 1 1 calc R . .
H74C H 0.5179 0.3397 0.6376 0.070 Uiso 1 1 calc R . .
C81 C 0.5532(3) -0.2637(3) 0.0676(2) 0.0867(11) Uani 1 1 d D . .
H81A H 0.5952 -0.3242 0.0395 0.130 Uiso 1 1 calc R . .
H81B H 0.4953 -0.2242 0.0501 0.130 Uiso 1 1 calc R . .
H81C H 0.5222 -0.2746 0.1158 0.130 Uiso 1 1 calc R . .
C82 C 0.6225(5) -0.2167(4) 0.0637(2) 0.1259(19) Uani 1 1 d D . .
H82A H 0.6728 -0.2280 0.0155 0.151 Uiso 1 1 calc R . .
H82B H 0.5771 -0.1482 0.0725 0.151 Uiso 1 1 calc R . .
C83 C 0.6846(3) -0.2413(3) 0.1085(2) 0.0930(12) Uani 1 1 d D . .
H83A H 0.6330 -0.2339 0.1558 0.112 Uiso 1 1 calc R . .
H83B H 0.7304 -0.3096 0.0977 0.112 Uiso 1 1 calc R . .
C84 C 0.7527(5) -0.1997(5) 0.1135(3) 0.157(3) Uani 1 1 d D . .
H84A H 0.7066 -0.1324 0.1293 0.188 Uiso 1 1 calc R . .
H84B H 0.8013 -0.2019 0.0660 0.188 Uiso 1 1 calc R . .
C85 C 0.8184(4) -0.2353(4) 0.1564(3) 0.1109(15) Uani 1 1 d D . .
H85A H 0.7782 -0.2031 0.2030 0.166 Uiso 1 1 calc R . .
H85B H 0.8834 -0.2240 0.1367 0.166 Uiso 1 1 calc R . .
H85C H 0.8384 -0.3030 0.1587 0.166 Uiso 1 1 calc R . .
C86 C 0.3854(6) 0.1827(4) 0.6487(3) 0.159(2) Uani 1 1 d D . .
H86A H 0.3203 0.2277 0.6405 0.238 Uiso 1 1 calc R . .
H86B H 0.4176 0.2169 0.6656 0.238 Uiso 1 1 calc R . .
H86C H 0.3669 0.1413 0.6835 0.238 Uiso 1 1 calc R . .
C87 C 0.4612(5) 0.1269(5) 0.5850(3) 0.208(4) Uani 1 1 d D . .
H87A H 0.5314 0.1297 0.5755 0.249 Uiso 1 1 calc R . .
H87B H 0.4718 0.0604 0.5891 0.249 Uiso 1 1 calc R . .
C88 C 0.4217(6) 0.1620(6) 0.5297(3) 0.194(4) Uani 1 1 d D . .
H88A H 0.4301 0.2220 0.5242 0.233 Uiso 1 1 calc R . .
H88B H 0.4800 0.1191 0.4898 0.233 Uiso 1 1 calc R . .
C89 C 0.3319(5) 0.1832(6) 0.5105(5) 0.235(5) Uani 1 1 d D . .
H89A H 0.2688 0.2118 0.5528 0.282 Uiso 1 1 calc R . .
H89B H 0.3337 0.1222 0.4984 0.282 Uiso 1 1 calc R . .
C90 C 0.3083(5) 0.2424(4) 0.4560(3) 0.144(2) Uani 1 1 d D . .
H90A H 0.3354 0.2909 0.4534 0.217 Uiso 1 1 calc R . .
H90B H 0.2304 0.2725 0.4659 0.217 Uiso 1 1 calc R . .
H90C H 0.3429 0.2039 0.4117 0.217 Uiso 1 1 calc R . .
C91 C 0.6281(15) 0.3476(13) 0.0196(12) 0.096(3) Uani 0.50 1 d PDU A -1
H91A H 0.6382 0.3134 0.0601 0.144 Uiso 0.50 1 calc PR A -1
H91B H 0.6897 0.3629 -0.0032 0.144 Uiso 0.50 1 calc PR A -1
H91C H 0.6223 0.3083 -0.0128 0.144 Uiso 0.50 1 calc PR A -1
C92 C 0.5292(6) 0.4352(5) 0.0419(4) 0.088(2) Uani 0.50 1 d PDU A -1
H92A H 0.4684 0.4169 0.0621 0.106 Uiso 0.50 1 calc PR A -1
H92B H 0.5329 0.4681 0.0799 0.106 Uiso 0.50 1 calc PR A -1
C93 C 0.502(3) 0.503(2) -0.0069(16) 0.099(3) Uani 0.50 1 d PDU A -1
H93A H 0.5042 0.4685 -0.0467 0.119 Uiso 0.50 1 calc PR A -1
H93B H 0.5600 0.5247 -0.0242 0.119 Uiso 0.50 1 calc PR A -1
C94 C 0.3997(6) 0.5879(6) 0.0122(4) 0.092(2) Uani 0.50 1 d PDU A -1
H94A H 0.3914 0.6205 0.0549 0.110 Uiso 0.50 1 calc PR A -1
H94B H 0.3398 0.5684 0.0229 0.110 Uiso 0.50 1 calc PR A -1
C95 C 0.3909(15) 0.6548(13) -0.0414(12) 0.096(3) Uani 0.50 1 d PDU A -1
H95A H 0.3241 0.7115 -0.0233 0.144 Uiso 0.50 1 calc PR A -1
H95B H 0.3906 0.6256 -0.0821 0.144 Uiso 0.50 1 calc PR A -1
H95C H 0.4523 0.6717 -0.0545 0.144 Uiso 0.50 1 calc PR A -1

loop_
_atom_site_aniso_label
_atom_site_aniso_U_11
_atom_site_aniso_U_22
_atom_site_aniso_U_33
_atom_site_aniso_U_23
_atom_site_aniso_U_13
_atom_site_aniso_U_12
Sc1 0.01397(14) 0.01397(14) 0.01566(14) -0.00037(10) -0.00355(11) -0.00416(11)
P1 0.01761(19) 0.01721(19) 0.0193(2) -0.00198(15) -0.00335(16) -0.00610(16)
P2 0.0191(2) 0.0310(2) 0.0270(2) -0.00475(19) -0.00617(18) -0.00836(18)
N1 0.0148(6) 0.0150(6) 0.0193(7) -0.0022(5) -0.0020(5) -0.0042(5)
N2 0.0208(7) 0.0177(6) 0.0213(7) 0.0004(5) -0.0053(5) -0.0065(5)
N3 0.0195(6) 0.0164(6) 0.0171(6) 0.0007(5) -0.0069(5) -0.0058(5)
N4 0.0149(6) 0.0163(6) 0.0174(6) -0.0001(5) -0.0052(5) -0.0046(5)
N5 0.0158(6) 0.0155(6) 0.0188(6) 0.0013(5) -0.0049(5) -0.0040(5)
N6 0.0226(7) 0.0260(7) 0.0163(7) -0.0018(6) -0.0056(5) -0.0047(6)
C1 0.0248(8) 0.0258(8) 0.0226(8) -0.0006(7) -0.0068(7) -0.0113(7)
C2 0.0276(9) 0.0354(10) 0.0333(10) 0.0011(8) -0.0131(8) -0.0092(8)
C3 0.0384(11) 0.0346(10) 0.0317(10) -0.0041(8) -0.0143(8) -0.0165(9)
C4 0.0217(8) 0.0181(7) 0.0262(9) -0.0022(6) -0.0045(7) -0.0053(6)
C5 0.0239(9) 0.0239(9) 0.0317(10) -0.0041(7) 0.0001(7) -0.0036(7)
C6 0.0275(9) 0.0272(9) 0.0346(10) 0.0021(8) -0.0120(8) -0.0047(8)
C7 0.0188(7) 0.0202(8) 0.0199(8) 0.0009(6) -0.0047(6) -0.0083(6)
C8 0.0274(9) 0.0207(8) 0.0252(9) 0.0010(7) -0.0078(7) -0.0103(7)
C9 0.0280(9) 0.0254(8) 0.0295(9) 0.0074(7) -0.0111(7) -0.0138(7)
C10 0.0445(12) 0.0321(10) 0.0370(11) 0.0093(8) -0.0142(9) -0.0244(9)
C11 0.0246(8) 0.0312(9) 0.0266(9) 0.0059(7) -0.0041(7) -0.0131(7)
C12 0.0224(8) 0.0234(8) 0.0233(8) 0.0008(7) -0.0017(7) -0.0079(7)
C13 0.0164(7) 0.0196(7) 0.0204(8) 0.0009(6) -0.0046(6) -0.0069(6)
C14 0.0153(7) 0.0188(7) 0.0205(8) -0.0010(6) -0.0013(6) -0.0058(6)
C15 0.0186(7) 0.0238(8) 0.0238(8) -0.0012(7) -0.0059(6) -0.0059(6)
C16 0.0276(9) 0.0296(9) 0.0237(9) -0.0053(7) -0.0067(7) -0.0100(7)
C17 0.0236(8) 0.0273(9) 0.0259(9) -0.0080(7) -0.0017(7) -0.0056(7)
C18 0.0294(10) 0.0418(12) 0.0330(11) -0.0175(9) -0.0011(8) -0.0046(9)
C19 0.0175(8) 0.0306(9) 0.0285(9) -0.0093(7) -0.0022(7) -0.0038(7)
C20 0.0167(7) 0.0228(8) 0.0241(8) -0.0038(7) -0.0032(6) -0.0061(6)
C21 0.0251(9) 0.0370(11) 0.0419(12) 0.0020(9) -0.0144(8) -0.0080(8)
C22 0.0651(17) 0.0505(15) 0.090(2) 0.0115(15) -0.0578(17) -0.0192(13)
C23 0.0322(11) 0.0333(11) 0.0576(15) -0.0012(10) -0.0157(10) -0.0055(9)
C24 0.0245(9) 0.0312(10) 0.0423(11) -0.0067(8) -0.0092(8) -0.0094(8)
C25 0.0418(12) 0.0482(13) 0.0487(14) -0.0034(11) -0.0022(10) -0.0296(11)
C26 0.0433(13) 0.0380(12) 0.0676(17) -0.0102(11) -0.0227(12) -0.0179(10)
C27 0.0274(8) 0.0165(7) 0.0206(8) 0.0004(6) -0.0097(7) -0.0087(6)
C28 0.0294(9) 0.0212(8) 0.0298(9) 0.0013(7) -0.0069(7) -0.0110(7)
C29 0.0402(11) 0.0307(10) 0.0436(12) 0.0019(9) -0.0074(9) -0.0225(9)
C30 0.0506(13) 0.0224(9) 0.0519(13) -0.0003(9) -0.0126(10) -0.0212(9)
C31 0.0408(11) 0.0186(8) 0.0415(11) -0.0023(8) -0.0130(9) -0.0106(8)
C32 0.0290(9) 0.0172(7) 0.0260(9) -0.0007(6) -0.0105(7) -0.0073(7)
C33 0.0284(9) 0.0241(9) 0.0379(11) 0.0001(8) -0.0002(8) -0.0130(8)
C34 0.0467(13) 0.0518(14) 0.0403(13) -0.0097(11) -0.0078(10) -0.0172(11)
C35 0.0321(11) 0.0471(13) 0.0412(13) 0.0066(10) -0.0055(9) -0.0063(10)
C36 0.0262(9) 0.0181(8) 0.0322(10) -0.0030(7) -0.0087(7) -0.0050(7)
C37 0.0377(11) 0.0335(11) 0.0576(15) 0.0033(10) -0.0233(11) -0.0048(9)
C38 0.0414(12) 0.0490(13) 0.0357(12) -0.0087(10) -0.0053(10) -0.0161(10)
C39 0.0171(7) 0.0248(8) 0.0155(7) 0.0004(6) -0.0063(6) -0.0058(6)
C40 0.0236(8) 0.0266(8) 0.0199(8) 0.0033(7) -0.0096(7) -0.0089(7)
C41 0.0371(10) 0.0395(11) 0.0191(9) 0.0059(8) -0.0073(8) -0.0157(9)
C42 0.0400(11) 0.0447(12) 0.0183(9) -0.0024(8) -0.0060(8) -0.0154(9)
C43 0.0345(10) 0.0337(10) 0.0220(9) -0.0056(7) -0.0096(8) -0.0097(8)
C44 0.0194(8) 0.0258(8) 0.0202(8) -0.0006(6) -0.0083(6) -0.0060(6)
C45 0.0354(10) 0.0261(9) 0.0252(9) 0.0075(7) -0.0139(8) -0.0135(8)
C46 0.0518(13) 0.0414(12) 0.0397(12) 0.0154(10) -0.0188(10) -0.0296(11)
C47 0.0441(12) 0.0269(10) 0.0401(12) 0.0056(9) -0.0183(10) -0.0096(9)
C48 0.0290(9) 0.0239(8) 0.0249(9) -0.0013(7) -0.0104(7) -0.0117(7)
C49 0.0352(11) 0.0505(13) 0.0444(12) 0.0019(10) -0.0141(9) -0.0247(10)
C50 0.0533(13) 0.0268(10) 0.0342(11) -0.0018(8) -0.0186(10) -0.0113(9)
C51 0.0182(7) 0.0204(7) 0.0197(8) 0.0013(6) -0.0085(6) -0.0055(6)
C52 0.0174(7) 0.0169(7) 0.0211(8) -0.0004(6) -0.0066(6) -0.0047(6)
C53 0.0173(7) 0.0265(8) 0.0238(8) 0.0004(7) -0.0080(6) -0.0051(6)
C54 0.0150(7) 0.0265(8) 0.0231(8) -0.0028(7) -0.0025(6) -0.0029(6)
C55 0.0174(7) 0.0223(8) 0.0191(8) -0.0017(6) -0.0025(6) -0.0052(6)
C56 0.0172(7) 0.0149(7) 0.0180(7) -0.0004(6) -0.0036(6) -0.0053(6)
C57 0.0178(7) 0.0177(7) 0.0159(7) -0.0007(6) -0.0036(6) -0.0046(6)
C58 0.0188(7) 0.0204(8) 0.0189(8) 0.0018(6) -0.0058(6) -0.0059(6)
C59 0.0217(8) 0.0236(8) 0.0190(8) 0.0015(6) -0.0074(6) -0.0036(7)
C60 0.0314(10) 0.0387(11) 0.0286(10) -0.0060(8) -0.0171(8) -0.0010(8)
C61 0.0313(10) 0.0526(13) 0.0378(12) -0.0079(10) -0.0219(9) -0.0006(9)
C62 0.0220(9) 0.0389(11) 0.0320(10) -0.0018(8) -0.0116(8) 0.0020(8)
C63 0.0196(8) 0.0226(8) 0.0246(9) 0.0044(7) -0.0076(7) -0.0022(6)
C64 0.0184(7) 0.0192(7) 0.0197(8) 0.0009(6) -0.0049(6) -0.0049(6)
C65 0.0376(10) 0.0282(9) 0.0231(9) 0.0084(7) -0.0045(8) -0.0065(8)
C66 0.0204(8) 0.0273(9) 0.0254(9) 0.0017(7) -0.0060(7) -0.0003(7)
C67 0.0234(8) 0.0245(8) 0.0183(8) -0.0022(7) -0.0070(7) 0.0022(7)
C68 0.0318(9) 0.0281(9) 0.0259(9) -0.0049(7) -0.0126(8) -0.0020(8)
C69 0.0432(12) 0.0394(11) 0.0400(12) -0.0022(9) -0.0155(10) -0.0194(10)
C70 0.0519(13) 0.0364(11) 0.0335(11) -0.0094(9) -0.0223(10) -0.0031(10)
C71 0.0592(15) 0.0450(13) 0.0228(10) -0.0084(9) -0.0148(10) 0.0049(11)
C72 0.0401(12) 0.0443(12) 0.0210(10) 0.0046(9) -0.0009(8) 0.0042(10)
C73 0.0253(9) 0.0316(10) 0.0278(10) 0.0016(8) -0.0043(8) 0.0016(8)
C74 0.0323(11) 0.0527(14) 0.0441(13) 0.0107(11) -0.0033(10) -0.0152(10)
C81 0.079(2) 0.085(2) 0.099(3) 0.034(2) -0.034(2) -0.037(2)
C82 0.161(5) 0.187(5) 0.092(3) 0.059(3) -0.072(3) -0.116(5)
C83 0.089(3) 0.070(2) 0.125(4) 0.030(2) -0.045(3) -0.033(2)
C84 0.207(6) 0.223(7) 0.149(5) 0.094(5) -0.107(5) -0.166(6)
C85 0.110(3) 0.141(4) 0.115(4) 0.040(3) -0.051(3) -0.078(3)
C86 0.211(7) 0.101(4) 0.199(7) 0.045(4) -0.109(6) -0.071(5)
C87 0.165(6) 0.165(6) 0.101(4) 0.028(4) 0.030(4) 0.053(5)
C88 0.194(7) 0.319(11) 0.085(4) -0.051(5) 0.038(4) -0.177(8)
C89 0.094(4) 0.261(9) 0.372(13) 0.193(9) -0.102(6) -0.098(5)
C90 0.161(5) 0.105(4) 0.099(4) 0.015(3) -0.027(3) -0.005(3)
C91 0.064(6) 0.089(3) 0.137(12) 0.037(5) -0.039(7) -0.035(3)
C92 0.064(4) 0.076(5) 0.096(6) -0.004(4) -0.019(4) -0.006(3)
C93 0.106(5) 0.070(5) 0.108(11) 0.009(5) -0.041(7) -0.020(4)
C94 0.057(4) 0.115(6) 0.093(6) 0.048(5) -0.025(4) -0.031(4)
C95 0.064(6) 0.089(3) 0.137(12) 0.037(5) -0.039(7) -0.035(3)

loop_
_atom_type_symbol
_atom_type_description
_atom_type_scat_dispersion_real
_atom_type_scat_dispersion_imag
_atom_type_scat_source
C C 0.0033 0.0016 'International Tables Vol C Tables 4.2.6.8 and 6.1.1.4'
H H 0.0000 0.0000 'International Tables Vol C Tables 4.2.6.8 and 6.1.1.4'
N N 0.0061 0.0033 'International Tables Vol C Tables 4.2.6.8 and 6.1.1.4'
P P 0.1023 0.0942 'International Tables Vol C Tables 4.2.6.8 and 6.1.1.4'
Sc Sc 0.2519 0.3716 'International Tables Vol C Tables 4.2.6.8 and 6.1.1.4'

loop_
_geom_angle_atom_site_label_1
_geom_angle_atom_site_label_2
_geom_angle_atom_site_label_3
_geom_angle
N2 Sc1 N1 99.62(5)
N2 Sc1 N4 114.27(5)
N1 Sc1 N4 143.81(5)
N2 Sc1 N5 96.75(5)
N1 Sc1 N5 118.06(5)
N4 Sc1 N5 71.73(5)
N2 Sc1 N3 92.61(5)
N1 Sc1 N3 98.34(5)
N4 Sc1 N3 68.99(5)
N5 Sc1 N3 140.01(5)
N2 Sc1 P1 163.38(4)
N1 Sc1 P1 70.49(4)
N4 Sc1 P1 78.98(4)
N5 Sc1 P1 77.37(3)
N3 Sc1 P1 101.88(3)
C7 P1 C4 103.24(8)
C7 P1 C1 104.55(8)
C4 P1 C1 102.92(8)
C7 P1 Sc1 96.90(5)
C4 P1 Sc1 128.91(6)
C1 P1 Sc1 116.68(6)
C20 P2 C24 101.66(9)
C20 P2 C21 102.48(9)
C24 P2 C21 103.41(9)
C13 N1 C14 110.85(12)
C13 N1 Sc1 128.18(10)
C14 N1 Sc1 118.31(10)
C27 N2 Sc1 153.57(12)
C27 N2 H2 103.2
Sc1 N2 H2 103.2
C51 N3 C39 116.32(14)
C51 N3 Sc1 113.91(11)
C39 N3 Sc1 129.51(10)
C52 N4 C56 119.02(13)
C52 N4 Sc1 122.07(10)
C56 N4 Sc1 118.91(10)
C64 N5 C57 108.00(13)
C64 N5 Sc1 139.91(11)
C57 N5 Sc1 111.29(10)
C58 N6 C67 124.34(15)
C2 C1 C3 109.73(15)
C2 C1 P1 109.43(12)
C3 C1 P1 115.94(13)
C2 C1 H1 107.1
C3 C1 H1 107.1
P1 C1 H1 107.1
C1 C2 H2A 109.5
C1 C2 H2B 109.5
H2A C2 H2B 109.5
C1 C2 H2C 109.5
H2A C2 H2C 109.5
H2B C2 H2C 109.5
C1 C3 H3A 109.5
C1 C3 H3B 109.5
H3A C3 H3B 109.5
C1 C3 H3C 109.5
H3A C3 H3C 109.5
H3B C3 H3C 109.5
C6 C4 C5 110.70(15)
C6 C4 P1 111.73(12)
C5 C4 P1 111.04(12)
C6 C4 H4 107.7
C5 C4 H4 107.7
P1 C4 H4 107.7
C4 C5 H5A 109.5
C4 C5 H5B 109.5
H5A C5 H5B 109.5
C4 C5 H5C 109.5
H5A C5 H5C 109.5
H5B C5 H5C 109.5
C4 C6 H6A 109.5
C4 C6 H6B 109.5
H6A C6 H6B 109.5
C4 C6 H6C 109.5
H6A C6 H6C 109.5
H6B C6 H6C 109.5
C8 C7 C13 120.35(15)
C8 C7 P1 123.03(13)
C13 C7 P1 116.62(12)
C7 C8 C9 123.06(16)
C7 C8 H8 118.5
C9 C8 H8 118.5
C11 C9 C8 116.18(16)
C11 C9 C10 122.67(17)
C8 C9 C10 121.15(17)
C9 C10 H10A 109.5
C9 C10 H10B 109.5
H10A C10 H10B 109.5
C9 C10 H10C 109.5
H10A C10 H10C 109.5
H10B C10 H10C 109.5
C12 C11 C9 122.42(17)
C12 C11 H11 118.8
C9 C11 H11 118.8
C11 C12 C13 122.03(16)
C11 C12 H12 119.0
C13 C12 H12 119.0
N1 C13 C12 123.00(14)
N1 C13 C7 121.28(14)
C12 C13 C7 115.73(15)
C15 C14 C20 118.62(15)
C15 C14 N1 117.49(14)
C20 C14 N1 123.68(15)
C16 C15 C14 122.41(16)
C16 C15 H15 118.8
C14 C15 H15 118.8
C17 C16 C15 120.26(17)
C17 C16 H16 119.9
C15 C16 H16 119.9
C16 C17 C19 117.69(16)
C16 C17 C18 121.25(18)
C19 C17 C18 121.06(17)
C17 C18 H18A 109.5
C17 C18 H18B 109.5
H18A C18 H18B 109.5
C17 C18 H18C 109.5
H18A C18 H18C 109.5
H18B C18 H18C 109.5
C17 C19 C20 123.81(16)
C17 C19 H19 118.1
C20 C19 H19 118.1
C19 C20 C14 117.13(16)
C19 C20 P2 120.49(13)
C14 C20 P2 122.37(12)
C23 C21 C22 108.18(19)
C23 C21 P2 111.07(14)
C22 C21 P2 110.09(16)
C23 C21 H21 109.2
C22 C21 H21 109.2
P2 C21 H21 109.2
C21 C22 H22A 109.5
C21 C22 H22B 109.5
H22A C22 H22B 109.5
C21 C22 H22C 109.5
H22A C22 H22C 109.5
H22B C22 H22C 109.5
C21 C23 H23A 109.5
C21 C23 H23B 109.5
H23A C23 H23B 109.5
C21 C23 H23C 109.5
H23A C23 H23C 109.5
H23B C23 H23C 109.5
C25 C24 C26 110.58(18)
C25 C24 P2 116.25(14)
C26 C24 P2 113.22(16)
C25 C24 H24 105.2
C26 C24 H24 105.2
P2 C24 H24 105.2
C24 C25 H25A 109.5
C24 C25 H25B 109.5
H25A C25 H25B 109.5
C24 C25 H25C 109.5
H25A C25 H25C 109.5
H25B C25 H25C 109.5
C24 C26 H26A 109.5
C24 C26 H26B 109.5
H26A C26 H26B 109.5
C24 C26 H26C 109.5
H26A C26 H26C 109.5
H26B C26 H26C 109.5
N2 C27 C32 122.62(16)
N2 C27 C28 120.17(15)
C32 C27 C28 117.20(15)
C29 C28 C27 120.12(17)
C29 C28 C33 118.22(17)
C27 C28 C33 121.53(15)
C30 C29 C28 122.17(19)
C30 C29 H29 118.9
C28 C29 H29 118.9
C29 C30 C31 118.27(18)
C29 C30 H30 120.9
C31 C30 H30 120.9
C30 C31 C32 122.42(18)
C30 C31 H31 118.8
C32 C31 H31 118.8
C31 C32 C27 119.62(17)
C31 C32 C36 116.59(16)
C27 C32 C36 123.77(15)
C35 C33 C28 114.51(18)
C35 C33 C34 110.53(17)
C28 C33 C34 109.72(18)
C35 C33 H33 107.3
C28 C33 H33 107.3
C34 C33 H33 107.3
C33 C34 H34A 109.5
C33 C34 H34B 109.5
H34A C34 H34B 109.5
C33 C34 H34C 109.5
H34A C34 H34C 109.5
H34B C34 H34C 109.5
C33 C35 H35A 109.5
C33 C35 H35B 109.5
H35A C35 H35B 109.5
C33 C35 H35C 109.5
H35A C35 H35C 109.5
H35B C35 H35C 109.5
C38 C36 C37 109.25(17)
C38 C36 C32 112.25(16)
C37 C36 C32 109.93(17)
C38 C36 H36 108.4
C37 C36 H36 108.4
C32 C36 H36 108.4
C36 C37 H37A 109.5
C36 C37 H37B 109.5
H37A C37 H37B 109.5
C36 C37 H37C 109.5
H37A C37 H37C 109.5
H37B C37 H37C 109.5
C36 C38 H38A 109.5
C36 C38 H38B 109.5
H38A C38 H38B 109.5
C36 C38 H38C 109.5
H38A C38 H38C 109.5
H38B C38 H38C 109.5
C40 C39 C44 121.78(15)
C40 C39 N3 118.82(15)
C44 C39 N3 119.37(15)
C41 C40 C39 118.07(17)
C41 C40 C45 120.48(17)
C39 C40 C45 121.40(15)
C42 C41 C40 120.92(18)
C42 C41 H41 119.5
C40 C41 H41 119.5
C43 C42 C41 119.66(18)
C43 C42 H42 120.2
C41 C42 H42 120.2
C42 C43 C44 121.89(18)
C42 C43 H43 119.1
C44 C43 H43 119.1
C43 C44 C39 117.57(17)
C43 C44 C48 119.91(16)
C39 C44 C48 122.47(15)
C40 C45 C46 113.92(16)
C40 C45 C47 109.62(16)
C46 C45 C47 109.03(16)
C40 C45 H45 108.0
C46 C45 H45 108.0
C47 C45 H45 108.0
C45 C46 H46A 109.5
C45 C46 H46B 109.5
H46A C46 H46B 109.5
C45 C46 H46C 109.5
H46A C46 H46C 109.5
H46B C46 H46C 109.5
C45 C47 H47A 109.5
C45 C47 H47B 109.5
H47A C47 H47B 109.5
C45 C47 H47C 109.5
H47A C47 H47C 109.5
H47B C47 H47C 109.5
C44 C48 C50 113.21(16)
C44 C48 C49 109.23(16)
C50 C48 C49 109.37(16)
C44 C48 H48 108.3
C50 C48 H48 108.3
C49 C48 H48 108.3
C48 C49 H49A 109.5
C48 C49 H49B 109.5
H49A C49 H49B 109.5
C48 C49 H49C 109.5
H49A C49 H49C 109.5
H49B C49 H49C 109.5
C48 C50 H50A 109.5
C48 C50 H50B 109.5
H50A C50 H50B 109.5
C48 C50 H50C 109.5
H50A C50 H50C 109.5
H50B C50 H50C 109.5
N3 C51 C52 120.50(15)
N3 C51 H51 119.8
C52 C51 H51 119.8
N4 C52 C53 124.10(15)
N4 C52 C51 114.40(14)
C53 C52 C51 121.49(15)
C52 C53 C54 117.34(16)
C52 C53 H53 121.3
C54 C53 H53 121.3
C55 C54 C53 120.09(15)
C55 C54 H54 120.0
C53 C54 H54 120.0
C54 C55 C56 120.13(15)
C54 C55 H55 119.9
C56 C55 H55 119.9
N4 C56 C57 116.92(13)
N4 C56 C55 119.32(15)
C57 C56 C55 123.72(15)
C56 C57 N5 118.42(14)
C56 C57 C58 130.24(14)
N5 C57 C58 111.25(14)
N6 C58 C57 124.31(15)
N6 C58 C59 131.09(16)
C57 C58 C59 104.39(13)
C60 C59 C64 111.77(15)
C60 C59 C58 123.53(16)
C64 C59 C58 101.39(13)
C60 C59 C65 105.59(16)
C64 C59 C65 107.98(14)
C58 C59 C65 105.75(14)
C61 C60 C59 118.46(18)
C61 C60 H60 120.8
C59 C60 H60 120.8
C60 C61 C62 121.87(19)
C60 C61 H61 119.1
C62 C61 H61 119.1
C63 C62 C61 123.00(17)
C63 C62 H62 118.5
C61 C62 H62 118.5
C62 C63 C64 115.93(16)
C62 C63 C66 123.34(16)
C64 C63 C66 120.71(16)
N5 C64 C63 127.36(15)
N5 C64 C59 113.20(14)
C63 C64 C59 119.43(15)
C59 C65 H65A 109.5
C59 C65 H65B 109.5
H65A C65 H65B 109.5
C59 C65 H65C 109.5
H65A C65 H65C 109.5
H65B C65 H65C 109.5
C63 C66 H66A 109.5
C63 C66 H66B 109.5
H66A C66 H66B 109.5
C63 C66 H66C 109.5
H66A C66 H66C 109.5
H66B C66 H66C 109.5
C73 C67 C68 120.56(17)
C73 C67 N6 118.60(18)
C68 C67 N6 120.11(17)
C70 C68 C67 118.2(2)
C70 C68 C69 120.6(2)
C67 C68 C69 121.17(17)
C68 C69 H69A 109.5
C68 C69 H69B 109.5
H69A C69 H69B 109.5
C68 C69 H69C 109.5
H69A C69 H69C 109.5
H69B C69 H69C 109.5
C71 C70 C68 121.7(2)
C71 C70 H70 119.2
C68 C70 H70 119.2
C70 C71 C72 119.7(2)
C70 C71 H71 120.1
C72 C71 H71 120.1
C71 C72 C73 121.2(2)
C71 C72 H72 119.4
C73 C72 H72 119.4
C67 C73 C72 118.5(2)
C67 C73 C74 120.51(19)
C72 C73 C74 121.0(2)
C73 C74 H74A 109.5
C73 C74 H74B 109.5
H74A C74 H74B 109.5
C73 C74 H74C 109.5
H74A C74 H74C 109.5
H74B C74 H74C 109.5
C82 C81 H81A 109.5
C82 C81 H81B 109.5
H81A C81 H81B 109.5
C82 C81 H81C 109.5
H81A C81 H81C 109.5
H81B C81 H81C 109.5
C83 C82 C81 118.5(4)
C83 C82 H82A 107.7
C81 C82 H82A 107.7
C83 C82 H82B 107.7
C81 C82 H82B 107.7
H82A C82 H82B 107.1
C84 C83 C82 125.9(4)
C84 C83 H83A 105.9
C82 C83 H83A 105.9
C84 C83 H83B 105.9
C82 C83 H83B 105.9
H83A C83 H83B 106.2
C83 C84 C85 121.1(4)
C83 C84 H84A 107.0
C85 C84 H84A 107.0
C83 C84 H84B 107.0
C85 C84 H84B 107.0
H84A C84 H84B 106.8
C84 C85 H85A 109.5
C84 C85 H85B 109.5
H85A C85 H85B 109.5
C84 C85 H85C 109.5
H85A C85 H85C 109.5
H85B C85 H85C 109.5
C87 C86 H86A 109.5
C87 C86 H86B 109.5
H86A C86 H86B 109.5
C87 C86 H86C 109.5
H86A C86 H86C 109.5
H86B C86 H86C 109.5
C88 C87 C86 109.6(5)
C88 C87 H87A 109.8
C86 C87 H87A 109.8
C88 C87 H87B 109.8
C86 C87 H87B 109.8
H87A C87 H87B 108.2
C89 C88 C87 141.0(6)
C89 C88 H88A 101.8
C87 C88 H88A 101.8
C89 C88 H88B 101.8
C87 C88 H88B 101.8
H88A C88 H88B 104.7
C88 C89 C90 124.4(6)
C88 C89 H89A 106.2
C90 C89 H89A 106.2
C88 C89 H89B 106.2
C90 C89 H89B 106.2
H89A C89 H89B 106.4
C89 C90 H90A 109.5
C89 C90 H90B 109.5
H90A C90 H90B 109.5
C89 C90 H90C 109.5
H90A C90 H90C 109.5
H90B C90 H90C 109.5
C92 C91 H91A 109.5
C92 C91 H91B 109.5
H91A C91 H91B 109.5
C92 C91 H91C 109.5
H91A C91 H91C 109.5
H91B C91 H91C 109.5
C93 C92 C91 120.5(15)
C93 C92 H92A 107.2
C91 C92 H92A 107.2
C93 C92 H92B 107.2
C91 C92 H92B 107.2
H92A C92 H92B 106.8
C92 C93 C94 122(2)
C92 C93 H93A 106.8
C94 C93 H93A 106.8
C92 C93 H93B 106.8
C94 C93 H93B 106.8
H93A C93 H93B 106.7
C93 C94 C95 114.4(14)
C93 C94 H94A 108.6
C95 C94 H94A 108.7
C93 C94 H94B 108.7
C95 C94 H94B 108.7
H94A C94 H94B 107.6
C94 C95 H95A 109.5
C94 C95 H95B 109.5
H95A C95 H95B 109.5
C94 C95 H95C 109.5
H95A C95 H95C 109.5
H95B C95 H95C 109.5

loop_
_geom_bond_atom_site_label_1
_geom_bond_atom_site_label_2
_geom_bond_distance
Sc1 N2 2.0585(14)
Sc1 N1 2.1851(13)
Sc1 N4 2.2464(13)
Sc1 N5 2.3699(14)
Sc1 N3 2.4572(14)
Sc1 P1 2.9072(5)
P1 C7 1.8132(17)
P1 C4 1.8588(17)
P1 C1 1.8620(19)
P2 C20 1.8566(18)
P2 C24 1.870(2)
P2 C21 1.875(2)
N1 C13 1.410(2)
N1 C14 1.4453(19)
N2 C27 1.400(2)
N2 H2 0.8800
N3 C51 1.284(2)
N3 C39 1.450(2)
N4 C52 1.354(2)
N4 C56 1.371(2)
N5 C64 1.317(2)
N5 C57 1.4197(19)
N6 C58 1.296(2)
N6 C67 1.418(2)
C1 C2 1.528(3)
C1 C3 1.531(3)
C1 H1 1.0000
C2 H2A 0.9800
C2 H2B 0.9800
C2 H2C 0.9800
C3 H3A 0.9800
C3 H3B 0.9800
C3 H3C 0.9800
C4 C6 1.522(3)
C4 C5 1.540(2)
C4 H4 1.0000
C5 H5A 0.9800
C5 H5B 0.9800
C5 H5C 0.9800
C6 H6A 0.9800
C6 H6B 0.9800
C6 H6C 0.9800
C7 C8 1.394(2)
C7 C13 1.421(2)
C8 C9 1.399(2)
C8 H8 0.9500
C9 C11 1.385(3)
C9 C10 1.513(2)
C10 H10A 0.9800
C10 H10B 0.9800
C10 H10C 0.9800
C11 C12 1.380(2)
C11 H11 0.9500
C12 C13 1.419(2)
C12 H12 0.9500
C14 C15 1.392(2)
C14 C20 1.419(2)
C15 C16 1.390(2)
C15 H15 0.9500
C16 C17 1.383(3)
C16 H16 0.9500
C17 C19 1.390(3)
C17 C18 1.509(2)
C18 H18A 0.9800
C18 H18B 0.9800
C18 H18C 0.9800
C19 C20 1.411(2)
C19 H19 0.9500
C21 C23 1.525(3)
C21 C22 1.531(3)
C21 H21 1.0000
C22 H22A 0.9800
C22 H22B 0.9800
C22 H22C 0.9800
C23 H23A 0.9800
C23 H23B 0.9800
C23 H23C 0.9800
C24 C25 1.529(3)
C24 C26 1.533(3)
C24 H24 1.0000
C25 H25A 0.9800
C25 H25B 0.9800
C25 H25C 0.9800
C26 H26A 0.9800
C26 H26B 0.9800
C26 H26C 0.9800
C27 C32 1.423(2)
C27 C28 1.428(2)
C28 C29 1.389(3)
C28 C33 1.517(3)
C29 C30 1.375(3)
C29 H29 0.9500
C30 C31 1.378(3)
C30 H30 0.9500
C31 C32 1.396(2)
C31 H31 0.9500
C32 C36 1.529(3)
C33 C35 1.516(3)
C33 C34 1.519(3)
C33 H33 1.0000
C34 H34A 0.9800
C34 H34B 0.9800
C34 H34C 0.9800
C35 H35A 0.9800
C35 H35B 0.9800
C35 H35C 0.9800
C36 C38 1.525(3)
C36 C37 1.527(3)
C36 H36 1.0000
C37 H37A 0.9800
C37 H37B 0.9800
C37 H37C 0.9800
C38 H38A 0.9800
C38 H38B 0.9800
C38 H38C 0.9800
C39 C40 1.403(2)
C39 C44 1.403(2)
C40 C41 1.399(2)
C40 C45 1.512(2)
C41 C42 1.386(3)
C41 H41 0.9500
C42 C43 1.379(3)
C42 H42 0.9500
C43 C44 1.393(2)
C43 H43 0.9500
C44 C48 1.518(2)
C45 C46 1.528(3)
C45 C47 1.535(3)
C45 H45 1.0000
C46 H46A 0.9800
C46 H46B 0.9800
C46 H46C 0.9800
C47 H47A 0.9800
C47 H47B 0.9800
C47 H47C 0.9800
C48 C50 1.525(3)
C48 C49 1.544(3)
C48 H48 1.0000
C49 H49A 0.9800
C49 H49B 0.9800
C49 H49C 0.9800
C50 H50A 0.9800
C50 H50B 0.9800
C50 H50C 0.9800
C51 C52 1.454(2)
C51 H51 0.9500
C52 C53 1.379(2)
C53 C54 1.413(2)
C53 H53 0.9500
C54 C55 1.364(2)
C54 H54 0.9500
C55 C56 1.435(2)
C55 H55 0.9500
C56 C57 1.401(2)
C57 C58 1.441(2)
C58 C59 1.534(2)
C59 C60 1.501(3)
C59 C64 1.510(2)
C59 C65 1.566(3)
C60 C61 1.341(3)
C60 H60 0.9500
C61 C62 1.449(3)
C61 H61 0.9500
C62 C63 1.352(3)
C62 H62 0.9500
C63 C64 1.445(2)
C63 C66 1.491(2)
C65 H65A 0.9800
C65 H65B 0.9800
C65 H65C 0.9800
C66 H66A 0.9800
C66 H66B 0.9800
C66 H66C 0.9800
C67 C73 1.399(3)
C67 C68 1.409(3)
C68 C70 1.396(3)
C68 C69 1.498(3)
C69 H69A 0.9800
C69 H69B 0.9800
C69 H69C 0.9800
C70 C71 1.369(4)
C70 H70 0.9500
C71 C72 1.377(4)
C71 H71 0.9500
C72 C73 1.402(3)
C72 H72 0.9500
C73 C74 1.498(3)
C74 H74A 0.9800
C74 H74B 0.9800
C74 H74C 0.9800
C81 C82 1.452(5)
C81 H81A 0.9800
C81 H81B 0.9800
C81 H81C 0.9800
C82 C83 1.423(5)
C82 H82A 0.9900
C82 H82B 0.9900
C83 C84 1.420(5)
C83 H83A 0.9900
C83 H83B 0.9900
C84 C85 1.432(6)
C84 H84A 0.9900
C84 H84B 0.9900
C85 H85A 0.9800
C85 H85B 0.9800
C85 H85C 0.9800
C86 C87 1.445(7)
C86 H86A 0.9800
C86 H86B 0.9800
C86 H86C 0.9800
C87 C88 1.419(8)
C87 H87A 0.9900
C87 H87B 0.9900
C88 C89 1.389(8)
C88 H88A 0.9900
C88 H88B 0.9900
C89 C90 1.447(7)
C89 H89A 0.9900
C89 H89B 0.9900
C90 H90A 0.9800
C90 H90B 0.9800
C90 H90C 0.9800
C91 C92 1.473(12)
C91 H91A 0.9800
C91 H91B 0.9800
C91 H91C 0.9800
C92 C93 1.442(15)
C92 H92A 0.9900
C92 H92B 0.9900
C93 C94 1.471(16)
C93 H93A 0.9900
C93 H93B 0.9900
C94 C95 1.472(13)
C94 H94A 0.9900
C94 H94B 0.9900
C95 H95A 0.9800
C95 H95B 0.9800
C95 H95C 0.9800

loop_
_geom_torsion_atom_site_label_1
_geom_torsion_atom_site_label_2
_geom_torsion_atom_site_label_3
_geom_torsion_atom_site_label_4
_geom_torsion
N2 Sc1 P1 C7 71.37(16)
N1 Sc1 P1 C7 15.91(7)
N4 Sc1 P1 C7 -144.36(7)
N5 Sc1 P1 C7 142.13(6)
N3 Sc1 P1 C7 -78.83(6)
N2 Sc1 P1 C4 -175.42(16)
N1 Sc1 P1 C4 129.13(8)
N4 Sc1 P1 C4 -31.14(8)
N5 Sc1 P1 C4 -104.66(8)
N3 Sc1 P1 C4 34.38(8)
N2 Sc1 P1 C1 -38.76(16)
N1 Sc1 P1 C1 -94.22(7)
N4 Sc1 P1 C1 105.52(7)
N5 Sc1 P1 C1 32.00(7)
N3 Sc1 P1 C1 171.04(7)
N2 Sc1 N1 C13 168.12(13)
N4 Sc1 N1 C13 8.43(18)
N5 Sc1 N1 C13 -88.85(14)
N3 Sc1 N1 C13 74.01(14)
P1 Sc1 N1 C13 -25.70(12)
N2 Sc1 N1 C14 8.39(13)
N4 Sc1 N1 C14 -151.29(11)
N5 Sc1 N1 C14 111.42(12)
N3 Sc1 N1 C14 -85.71(12)
P1 Sc1 N1 C14 174.57(12)
N1 Sc1 N2 C27 170.6(3)
N4 Sc1 N2 C27 -22.4(3)
N5 Sc1 N2 C27 50.6(3)
N3 Sc1 N2 C27 -90.4(3)
P1 Sc1 N2 C27 118.7(2)
N2 Sc1 N3 C51 112.40(12)
N1 Sc1 N3 C51 -147.48(12)
N4 Sc1 N3 C51 -2.65(11)
N5 Sc1 N3 C51 8.66(15)
P1 Sc1 N3 C51 -75.78(12)
N2 Sc1 N3 C39 -61.51(14)
N1 Sc1 N3 C39 38.61(14)
N4 Sc1 N3 C39 -176.55(14)
N5 Sc1 N3 C39 -165.24(12)
P1 Sc1 N3 C39 110.31(13)
N2 Sc1 N4 C52 -82.38(13)
N1 Sc1 N4 C52 75.57(15)
N5 Sc1 N4 C52 -171.63(13)
N3 Sc1 N4 C52 0.75(11)
P1 Sc1 N4 C52 108.18(12)
N2 Sc1 N4 C56 98.81(12)
N1 Sc1 N4 C56 -103.25(13)
N5 Sc1 N4 C56 9.56(11)
N3 Sc1 N4 C56 -178.06(13)
P1 Sc1 N4 C56 -70.64(11)
N2 Sc1 N5 C64 64.79(18)
N1 Sc1 N5 C64 -39.91(19)
N4 Sc1 N5 C64 178.18(18)
N3 Sc1 N5 C64 167.06(15)
P1 Sc1 N5 C64 -99.43(17)
N2 Sc1 N5 C57 -127.24(11)
N1 Sc1 N5 C57 128.06(10)
N4 Sc1 N5 C57 -13.85(10)
N3 Sc1 N5 C57 -24.97(14)
P1 Sc1 N5 C57 68.54(10)
C7 P1 C1 C2 -50.56(14)
C4 P1 C1 C2 -158.16(13)
Sc1 P1 C1 C2 55.07(14)
C7 P1 C1 C3 74.17(15)
C4 P1 C1 C3 -33.44(15)
Sc1 P1 C1 C3 179.79(11)
C7 P1 C4 C6 61.25(14)
C1 P1 C4 C6 169.84(13)
Sc1 P1 C4 C6 -49.15(15)
C7 P1 C4 C5 -174.63(13)
C1 P1 C4 C5 -66.04(15)
Sc1 P1 C4 C5 74.97(15)
C4 P1 C7 C8 35.69(17)
C1 P1 C7 C8 -71.67(16)
Sc1 P1 C7 C8 168.41(14)
C4 P1 C7 C13 -143.44(13)
C1 P1 C7 C13 109.20(14)
Sc1 P1 C7 C13 -10.72(13)
C13 C7 C8 C9 0.6(3)
P1 C7 C8 C9 -178.47(15)
C7 C8 C9 C11 3.2(3)
C7 C8 C9 C10 -176.59(17)
C8 C9 C11 C12 -3.1(3)
C10 C9 C11 C12 176.71(18)
C9 C11 C12 C13 -0.9(3)
C14 N1 C13 C12 9.7(2)
Sc1 N1 C13 C12 -151.20(14)
C14 N1 C13 C7 -170.41(15)
Sc1 N1 C13 C7 28.6(2)
C11 C12 C13 N1 -175.50(16)
C11 C12 C13 C7 4.6(3)
C8 C7 C13 N1 175.68(16)
P1 C7 C13 N1 -5.2(2)
C8 C7 C13 C12 -4.5(2)
P1 C7 C13 C12 174.68(13)
C13 N1 C14 C15 -97.97(17)
Sc1 N1 C14 C15 65.09(18)
C13 N1 C14 C20 76.7(2)
Sc1 N1 C14 C20 -120.29(15)
C20 C14 C15 C16 -1.5(3)
N1 C14 C15 C16 173.41(16)
C14 C15 C16 C17 -1.3(3)
C15 C16 C17 C19 2.4(3)
C15 C16 C17 C18 -177.48(18)
C16 C17 C19 C20 -0.9(3)
C18 C17 C19 C20 179.01(19)
C17 C19 C20 C14 -1.8(3)
C17 C19 C20 P2 176.92(16)
C15 C14 C20 C19 2.9(2)
N1 C14 C20 C19 -171.66(16)
C15 C14 C20 P2 -175.79(13)
N1 C14 C20 P2 9.6(2)
C24 P2 C20 C19 87.55(16)
C21 P2 C20 C19 -19.21(17)
C24 P2 C20 C14 -93.81(15)
C21 P2 C20 C14 159.44(15)
C20 P2 C21 C23 -61.91(17)
C24 P2 C21 C23 -167.31(16)
C20 P2 C21 C22 178.29(17)
C24 P2 C21 C22 72.89(19)
C20 P2 C24 C25 -51.64(18)
C21 P2 C24 C25 54.39(19)
C20 P2 C24 C26 178.70(14)
C21 P2 C24 C26 -75.27(16)
Sc1 N2 C27 C32 -165.5(2)
Sc1 N2 C27 C28 15.6(4)
N2 C27 C28 C29 173.94(18)
C32 C27 C28 C29 -5.0(3)
N2 C27 C28 C33 -10.2(3)
C32 C27 C28 C33 170.85(18)
C27 C28 C29 C30 2.0(3)
C33 C28 C29 C30 -173.9(2)
C28 C29 C30 C31 1.7(4)
C29 C30 C31 C32 -2.3(4)
C30 C31 C32 C27 -0.8(3)
C30 C31 C32 C36 177.4(2)
N2 C27 C32 C31 -174.52(17)
C28 C27 C32 C31 4.4(3)
N2 C27 C32 C36 7.4(3)
C28 C27 C32 C36 -173.66(17)
C29 C28 C33 C35 -57.8(3)
C27 C28 C33 C35 126.3(2)
C29 C28 C33 C34 67.1(2)
C27 C28 C33 C34 -108.8(2)
C31 C32 C36 C38 61.4(2)
C27 C32 C36 C38 -120.5(2)
C31 C32 C36 C37 -60.5(2)
C27 C32 C36 C37 117.7(2)
C51 N3 C39 C40 93.96(19)
Sc1 N3 C39 C40 -92.26(17)
C51 N3 C39 C44 -88.17(19)
Sc1 N3 C39 C44 85.61(17)
C44 C39 C40 C41 -3.9(3)
N3 C39 C40 C41 173.88(16)
C44 C39 C40 C45 173.47(16)
N3 C39 C40 C45 -8.7(2)
C39 C40 C41 C42 1.8(3)
C45 C40 C41 C42 -175.58(18)
C40 C41 C42 C43 0.6(3)
C41 C42 C43 C44 -1.1(3)
C42 C43 C44 C39 -0.9(3)
C42 C43 C44 C48 176.59(18)
C40 C39 C44 C43 3.5(2)
N3 C39 C44 C43 -174.33(15)
C40 C39 C44 C48 -173.96(16)
N3 C39 C44 C48 8.2(2)
C41 C40 C45 C46 -29.8(2)
C39 C40 C45 C46 152.83(17)
C41 C40 C45 C47 92.6(2)
C39 C40 C45 C47 -84.7(2)
C43 C44 C48 C50 39.8(2)
C39 C44 C48 C50 -142.78(17)
C43 C44 C48 C49 -82.3(2)
C39 C44 C48 C49 95.1(2)
C39 N3 C51 C52 179.05(14)
Sc1 N3 C51 C52 4.3(2)
C56 N4 C52 C53 0.6(2)
Sc1 N4 C52 C53 -178.21(13)
C56 N4 C52 C51 179.82(14)
Sc1 N4 C52 C51 1.01(19)
N3 C51 C52 N4 -3.7(2)
N3 C51 C52 C53 175.52(16)
N4 C52 C53 C54 -0.7(3)
C51 C52 C53 C54 -179.88(16)
C52 C53 C54 C55 0.4(3)
C53 C54 C55 C56 0.0(3)
C52 N4 C56 C57 177.67(14)
Sc1 N4 C56 C57 -3.49(19)
C52 N4 C56 C55 -0.2(2)
Sc1 N4 C56 C55 178.67(11)
C54 C55 C56 N4 -0.1(2)
C54 C55 C56 C57 -177.78(16)
N4 C56 C57 N5 -10.5(2)
C55 C56 C57 N5 167.22(15)
N4 C56 C57 C58 173.32(16)
C55 C56 C57 C58 -8.9(3)
C64 N5 C57 C56 -170.19(15)
Sc1 N5 C57 C56 17.92(18)
C64 N5 C57 C58 6.67(19)
Sc1 N5 C57 C58 -165.22(11)
C67 N6 C58 C57 -177.36(17)
C67 N6 C58 C59 8.7(3)
C56 C57 C58 N6 -11.4(3)
N5 C57 C58 N6 172.26(16)
C56 C57 C58 C59 163.92(17)
N5 C57 C58 C59 -12.46(18)
N6 C58 C59 C60 -46.6(3)
C57 C58 C59 C60 138.56(17)
N6 C58 C59 C64 -172.59(18)
C57 C58 C59 C64 12.59(17)
N6 C58 C59 C65 74.8(2)
C57 C58 C59 C65 -100.00(15)
C64 C59 C60 C61 -26.9(3)
C58 C59 C60 C61 -148.2(2)
C65 C59 C60 C61 90.2(2)
C59 C60 C61 C62 5.5(3)
C60 C61 C62 C63 10.2(4)
C61 C62 C63 C64 -0.9(3)
C61 C62 C63 C66 177.5(2)
C57 N5 C64 C63 -177.15(17)
Sc1 N5 C64 C63 -8.9(3)
C57 N5 C64 C59 2.48(19)
Sc1 N5 C64 C59 170.70(12)
C62 C63 C64 N5 156.39(19)
C66 C63 C64 N5 -22.1(3)
C62 C63 C64 C59 -23.2(3)
C66 C63 C64 C59 158.28(16)
C60 C59 C64 N5 -143.12(16)
C58 C59 C64 N5 -9.71(19)
C65 C59 C64 N5 101.17(17)
C60 C59 C64 C63 36.5(2)
C58 C59 C64 C63 169.96(15)
C65 C59 C64 C63 -79.2(2)
C58 N6 C67 C73 -108.2(2)
C58 N6 C67 C68 81.6(2)
C73 C67 C68 C70 4.2(3)
N6 C67 C68 C70 174.27(17)
C73 C67 C68 C69 -174.16(18)
N6 C67 C68 C69 -4.1(3)
C67 C68 C70 C71 -3.4(3)
C69 C68 C70 C71 175.0(2)
C68 C70 C71 C72 0.8(3)
C70 C71 C72 C73 1.2(3)
C68 C67 C73 C72 -2.4(3)
N6 C67 C73 C72 -172.59(17)
C68 C67 C73 C74 176.80(18)
N6 C67 C73 C74 6.6(3)
C71 C72 C73 C67 -0.3(3)
C71 C72 C73 C74 -179.5(2)
C81 C82 C83 C84 -177.2(5)
C82 C83 C84 C85 -174.8(6)
C86 C87 C88 C89 -54.5(17)
C87 C88 C89 C90 162.6(10)
C91 C92 C93 C94 175(4)
C92 C93 C94 C95 173(4)
